data_7042673
loop_
_publ_author_name
'Petzold, Holm'
'Djomgoue, Paul'
'H\"orner, Gerald'
'Heider, Silvio'
'Lochenie, Charles'
'Weber, Birgit'
'Rueffer, Tobias'
'Schaarschmidt, Dieter'

_publ_section_title
;
 Spin state variability in Fe2+ complexes of substituted
 (2-(pyridin-2-yl)-1,10-phenanthroline) ligands as versatile terpyridine
 analogues
;
_journal_name_full 'Dalton Trans.'
_journal_paper_doi 10.1039/C7DT00422B
_journal_year 2017
_chemical_formula_moiety 'C34 H20 Br2 Fe N6, 2(BF4), 2(C2 H3 N)'
_chemical_formula_sum 'C38 H26 B2 Br2 F8 Fe N8'
_chemical_formula_weight 983.96
_chemical_name_common LS-[Fe(5d)2](BF4)2
_chemical_name_systematic
;
 ?
;
_space_group_crystal_system triclinic
_space_group_IT_number 2
_space_group_name_Hall '-P 1'
_space_group_name_H-M_alt 'P -1'
_symmetry_space_group_name_Hall '-P 1'
_symmetry_space_group_name_H-M 'P -1'
_atom_sites_solution_hydrogens mixed
_audit_creation_method SHELXL-2013
_audit_update_record
;
2017-03-15 deposited with the CCDC.
2017-04-12 downloaded from the CCDC.
;
_cell_angle_alpha 92.953(4)
_cell_angle_beta 97.763(3)
_cell_angle_gamma 114.772(4)
_cell_formula_units_Z 2
_cell_length_a 11.8218(4)
_cell_length_b 11.8771(6)
_cell_length_c 14.6612(7)
_cell_measurement_reflns_used 6674
_cell_measurement_temperature 110
_cell_measurement_theta_max 28.1900
_cell_measurement_theta_min 3.5720
_cell_volume 1838.58(16)
_computing_cell_refinement
;
CrysAlisPro, Agilent Technologies,
Version 1.171.36.28 (release 01-02-2013 CrysAlis171 .NET)
(compiled Feb  1 2013,16:14:44)
;
_computing_data_collection
;
CrysAlisPro, Agilent Technologies,
Version 1.171.36.28 (release 01-02-2013 CrysAlis171 .NET)
(compiled Feb  1 2013,16:14:44)
;
_computing_data_reduction
;
CrysAlisPro, Agilent Technologies,
Version 1.171.36.28 (release 01-02-2013 CrysAlis171 .NET)
(compiled Feb  1 2013,16:14:44)
;
_computing_structure_refinement 'SHELXL-2013 (Sheldrick, 2013)'
_computing_structure_solution 'SHELXS-2013 (Sheldrick, 2013)'
_diffrn_ambient_temperature 110
_diffrn_measured_fraction_theta_full 0.996
_diffrn_measured_fraction_theta_max 0.996
_diffrn_measurement_device_type 'oxford gemini s'
_diffrn_measurement_method '\w scans'
_diffrn_radiation_type MoK\a
_diffrn_radiation_wavelength 0.71073
_diffrn_reflns_av_R_equivalents 0.0281
_diffrn_reflns_av_unetI/netI 0.0391
_diffrn_reflns_Laue_measured_fraction_full 0.996
_diffrn_reflns_Laue_measured_fraction_max 0.996
_diffrn_reflns_limit_h_max 14
_diffrn_reflns_limit_h_min -14
_diffrn_reflns_limit_k_max 14
_diffrn_reflns_limit_k_min -12
_diffrn_reflns_limit_l_max 17
_diffrn_reflns_limit_l_min -16
_diffrn_reflns_number 12559
_diffrn_reflns_point_group_measured_fraction_full 0.996
_diffrn_reflns_point_group_measured_fraction_max 0.996
_diffrn_reflns_theta_full 25.000
_diffrn_reflns_theta_max 24.999
_diffrn_reflns_theta_min 3.239
_diffrn_standards_decay_% 0
_diffrn_standards_interval_count 50
_diffrn_standards_interval_time 5
_diffrn_standards_number 1
_exptl_absorpt_coefficient_mu 2.668
_exptl_absorpt_correction_T_max 1.00000
_exptl_absorpt_correction_T_min 0.77095
_exptl_absorpt_correction_type multi-scan
_exptl_absorpt_process_details
;
CrysAlisPro, Agilent Technologies,
Version 1.171.36.28 (release 01-02-2013 CrysAlis171 .NET)
(compiled Feb  1 2013,16:14:44)
Empirical absorption correction using spherical harmonics,
 implemented in SCALE3 ABSPACK scaling algorithm.
;
_exptl_crystal_colour purple
_exptl_crystal_density_diffrn 1.777
_exptl_crystal_description plate
_exptl_crystal_F_000 976
_exptl_crystal_size_max 0.36
_exptl_crystal_size_mid 0.28
_exptl_crystal_size_min 0.12
_refine_diff_density_max 0.838
_refine_diff_density_min -0.411
_refine_diff_density_rms 0.078
_refine_ls_extinction_method none
_refine_ls_goodness_of_fit_ref 1.031
_refine_ls_hydrogen_treatment mixed
_refine_ls_matrix_type full
_refine_ls_number_parameters 545
_refine_ls_number_reflns 6431
_refine_ls_number_restraints 64
_refine_ls_restrained_S_all 1.026
_refine_ls_R_factor_all 0.0408
_refine_ls_R_factor_gt 0.0330
_refine_ls_shift/su_max 0.011
_refine_ls_shift/su_mean 0.001
_refine_ls_structure_factor_coef Fsqd
_refine_ls_weighting_details 'w=1/[\s^2^(Fo^2^)+(0.0420P)^2^+0.8853P] where P=(Fo^2^+2Fc^2^)/3'
_refine_ls_weighting_scheme calc
_refine_ls_wR_factor_gt 0.0792
_refine_ls_wR_factor_ref 0.0826
_reflns_Friedel_coverage 0.000
_reflns_number_gt 5596
_reflns_number_total 6431
_reflns_threshold_expression 'I > 2\s(I)'
_cod_data_source_file c7dt00422b3.cif
_cod_data_source_block LS_Fe5d
_cod_original_cell_volume 1838.58(15)
_cod_database_code 7042673
_shelx_space_group_comment
;
The symmetry employed for this shelxl refinement is uniquely defined
by the following loop, which should always be used as a source of
symmetry information in preference to the above space-group names.
They are only intended as comments.
;
_shelxl_version_number 2013-4

loop_
_space_group_symop_operation_xyz
'x, y, z'
'-x, -y, -z'

loop_
_atom_site_label
_atom_site_type_symbol
_atom_site_fract_x
_atom_site_fract_y
_atom_site_fract_z
_atom_site_U_iso_or_equiv
_atom_site_adp_type
_atom_site_occupancy
_atom_site_site_symmetry_order
_atom_site_calc_flag
_atom_site_refinement_flags_posn
_atom_site_refinement_flags_adp
C1 C 0.5691(3) 0.5189(3) 0.78549(19) 0.0180(6) Uani 1 1 d . .
H1 H 0.6284 0.5302 0.7469 0.022 Uiso 1 1 calc R U
C2 C 0.5593(3) 0.6232(3) 0.8243(2) 0.0199(6) Uani 1 1 d . .
H2 H 0.6114 0.7023 0.8111 0.024 Uiso 1 1 calc R U
C3 C 0.4742(3) 0.6104(3) 0.8816(2) 0.0222(7) Uani 1 1 d . .
H3 H 0.4671 0.6803 0.9065 0.027 Uiso 1 1 calc R U
C4 C 0.3969(3) 0.4909(3) 0.9029(2) 0.0197(6) Uani 1 1 d . .
C5 C 0.4144(2) 0.3916(3) 0.86230(19) 0.0159(6) Uani 1 1 d . .
C6 C 0.3060(3) 0.4621(3) 0.9635(2) 0.0218(7) Uani 1 1 d . .
H6 H 0.2928 0.5267 0.9912 0.026 Uiso 1 1 calc R U
C7 C 0.2383(3) 0.3437(3) 0.9822(2) 0.0236(7) Uani 1 1 d . .
H7 H 0.1802 0.3292 1.0222 0.028 Uiso 1 1 calc R U
C8 C 0.2549(3) 0.2414(3) 0.9413(2) 0.0195(6) Uani 1 1 d . .
C9 C 0.3436(2) 0.2692(3) 0.88178(19) 0.0154(6) Uani 1 1 d . .
C10 C 0.1914(3) 0.1145(3) 0.9536(2) 0.0242(7) Uani 1 1 d . .
H10 H 0.1331 0.0906 0.9938 0.029 Uiso 1 1 calc R U
C11 C 0.2151(3) 0.0262(3) 0.9067(2) 0.0223(7) Uani 1 1 d . .
H11 H 0.1717 -0.0575 0.9145 0.027 Uiso 1 1 calc R U
C12 C 0.3043(2) 0.0610(3) 0.8470(2) 0.0179(6) Uani 1 1 d . .
C13 C 0.3425(3) -0.0165(3) 0.7908(2) 0.0191(6) Uani 1 1 d . .
C14 C 0.2950(3) -0.1442(3) 0.7908(2) 0.0233(7) Uani 1 1 d . .
H14 H 0.2316 -0.1854 0.8246 0.028 Uiso 1 1 calc R U
C15 C 0.3425(3) -0.2104(3) 0.7401(2) 0.0268(7) Uani 1 1 d . .
H15 H 0.3130 -0.2963 0.7403 0.032 Uiso 1 1 calc R U
C16 C 0.4339(3) -0.1470(3) 0.6897(2) 0.0270(7) Uani 1 1 d . .
H16 H 0.4679 -0.1893 0.6554 0.032 Uiso 1 1 calc R U
C17 C 0.4753(3) -0.0191(3) 0.6903(2) 0.0211(7) Uani 1 1 d . .
C18 C 0.2139(3) 0.1561(3) 0.6456(2) 0.0199(6) Uani 1 1 d . .
H18 H 0.1812 0.1221 0.6972 0.024 Uiso 1 1 calc R U
C19 C 0.1294(3) 0.1481(3) 0.5658(2) 0.0224(7) Uani 1 1 d . .
H19 H 0.0427 0.1098 0.5655 0.027 Uiso 1 1 calc R U
C20 C 0.1743(3) 0.1968(3) 0.4884(2) 0.0217(7) Uani 1 1 d . .
H20 H 0.1185 0.1909 0.4352 0.026 Uiso 1 1 calc R U
C21 C 0.3054(3) 0.2555(3) 0.4903(2) 0.0175(6) Uani 1 1 d . .
C22 C 0.3823(2) 0.2581(3) 0.57263(19) 0.0151(6) Uani 1 1 d . .
C23 C 0.3672(3) 0.3147(3) 0.4163(2) 0.0201(6) Uani 1 1 d . .
H23 H 0.3181 0.3142 0.3610 0.024 Uiso 1 1 calc R U
C24 C 0.4947(3) 0.3711(3) 0.4248(2) 0.0208(6) Uani 1 1 d . .
H24 H 0.5309 0.4098 0.3757 0.025 Uiso 1 1 calc R U
C25 C 0.5750(3) 0.3726(3) 0.5077(2) 0.0175(6) Uani 1 1 d . .
C26 C 0.5150(2) 0.3137(3) 0.57895(19) 0.0148(6) Uani 1 1 d . .
C27 C 0.7081(3) 0.4261(3) 0.5248(2) 0.0198(6) Uani 1 1 d . .
H27 H 0.7528 0.4657 0.4793 0.024 Uiso 1 1 calc R U
C28 C 0.7720(3) 0.4202(3) 0.6084(2) 0.0192(6) Uani 1 1 d . .
H28 H 0.8599 0.4550 0.6194 0.023 Uiso 1 1 calc R U
C29 C 0.7046(2) 0.3614(3) 0.6774(2) 0.0168(6) Uani 1 1 d . .
C30 C 0.7546(2) 0.3471(3) 0.7704(2) 0.0167(6) Uani 1 1 d . .
C31 C 0.8827(3) 0.3965(3) 0.8051(2) 0.0217(7) Uani 1 1 d . .
H31 H 0.9415 0.4439 0.7700 0.026 Uiso 1 1 calc R U
C32 C 0.9221(3) 0.3744(3) 0.8925(2) 0.0258(7) Uani 1 1 d . .
H32 H 1.0078 0.4080 0.9173 0.031 Uiso 1 1 calc R U
C33 C 0.8337(3) 0.3026(3) 0.9424(2) 0.0228(7) Uani 1 1 d . .
H33 H 0.8579 0.2846 1.0008 0.027 Uiso 1 1 calc R U
C34 C 0.7063(3) 0.2572(3) 0.9030(2) 0.0184(6) Uani 1 1 d . .
C35 C 0.7826(4) 0.0079(3) 0.8087(3) 0.0415(9) Uani 1 1 d . .
C36 C 0.8866(4) 0.0546(4) 0.7575(4) 0.0636(14) Uani 1 1 d . .
H36A H 0.9397 0.0126 0.7710 0.095 Uiso 1 1 calc R U
H36B H 0.9351 0.1428 0.7755 0.095 Uiso 1 1 calc R U
H36C H 0.8538 0.0395 0.6923 0.095 Uiso 1 1 calc R U
N1 N 0.4958(2) 0.4025(2) 0.80176(16) 0.0140(5) Uani 1 1 d . .
N2 N 0.3693(2) 0.1821(2) 0.83812(16) 0.0154(5) Uani 1 1 d . .
N3 N 0.4332(2) 0.0482(2) 0.73900(16) 0.0166(5) Uani 1 1 d . .
N4 N 0.3386(2) 0.2100(2) 0.65048(16) 0.0148(5) Uani 1 1 d . .
N5 N 0.57820(19) 0.3072(2) 0.66102(16) 0.0138(5) Uani 1 1 d . .
N6 N 0.6635(2) 0.2796(2) 0.82067(16) 0.0150(5) Uani 1 1 d . .
N8 N 0.6994(3) -0.0312(3) 0.8469(2) 0.0464(8) Uani 1 1 d . .
F1 F 0.11916(18) 0.31656(17) 0.74631(14) 0.0355(5) Uani 1 1 d . .
F2 F 0.16776(16) 0.51980(16) 0.78110(13) 0.0304(4) Uani 1 1 d . .
F3 F 0.06555(17) 0.4229(2) 0.63745(14) 0.0428(5) Uani 1 1 d . .
F4 F 0.27064(15) 0.46192(18) 0.68146(12) 0.0320(4) Uani 1 1 d . .
F5 F 0.98870(16) 0.15844(17) 0.25830(12) 0.0298(4) Uani 1 1 d . U
F6 F 1.1218(2) 0.1899(2) 0.15614(18) 0.0652(8) Uani 1 1 d . U
F7 F 1.14961(18) 0.34842(19) 0.26050(15) 0.0486(6) Uani 1 1 d . U
F8 F 0.98594(17) 0.27744(18) 0.14194(14) 0.0419(5) Uani 1 1 d . U
Fe1 Fe 0.48166(3) 0.23591(4) 0.75282(3) 0.01189(10) Uani 1 1 d . .
Br1 Br 0.59921(3) 0.05681(3) 0.61712(2) 0.02486(10) Uani 1 1 d . .
Br2 Br 0.58888(3) 0.15603(3) 0.97369(2) 0.02054(9) Uani 1 1 d . .
B1 B 0.1559(3) 0.4297(3) 0.7115(2) 0.0218(8) Uani 1 1 d . .
B2 B 1.0616(3) 0.2432(3) 0.2038(3) 0.0248(8) Uani 1 1 d . U
C37 C 0.8534(3) 0.1933(4) 0.4580(2) 0.0331(8) Uani 1 1 d . .
C38 C 0.9304(4) 0.3112(4) 0.4286(3) 0.0327(8) Uani 1 1 d . .
N9 N 0.7936(3) 0.0994(3) 0.4815(3) 0.0508(9) Uani 1 1 d . .
8CII H 0.991(4) 0.361(4) 0.478(3) 0.051(12) Uiso 1 1 d . .
8AII H 0.963(3) 0.300(4) 0.379(3) 0.048(12) Uiso 1 1 d . .
8BII H 0.877(4) 0.351(4) 0.411(3) 0.057(12) Uiso 1 1 d . .

loop_
_atom_site_aniso_label
_atom_site_aniso_U_11
_atom_site_aniso_U_22
_atom_site_aniso_U_33
_atom_site_aniso_U_23
_atom_site_aniso_U_13
_atom_site_aniso_U_12
C1 0.0222(14) 0.0251(16) 0.0121(15) 0.0066(13) 0.0018(12) 0.0155(12)
C2 0.0239(15) 0.0145(15) 0.0186(16) 0.0045(13) -0.0023(12) 0.0072(12)
C3 0.0320(16) 0.0219(16) 0.0159(16) -0.0029(13) -0.0052(13) 0.0180(13)
C4 0.0221(15) 0.0263(17) 0.0130(15) 0.0030(13) -0.0034(12) 0.0144(13)
C5 0.0170(13) 0.0204(15) 0.0108(14) 0.0016(12) -0.0037(11) 0.0105(12)
C6 0.0272(16) 0.0310(18) 0.0147(15) -0.0002(14) -0.0001(12) 0.0210(14)
C7 0.0226(15) 0.0387(19) 0.0149(16) 0.0044(14) 0.0050(12) 0.0177(14)
C8 0.0171(14) 0.0306(17) 0.0117(15) 0.0051(13) -0.0004(11) 0.0117(12)
C9 0.0161(13) 0.0212(15) 0.0103(14) 0.0037(12) -0.0003(11) 0.0100(12)
C10 0.0208(15) 0.0344(19) 0.0164(16) 0.0086(14) 0.0041(12) 0.0099(13)
C11 0.0187(14) 0.0257(17) 0.0183(16) 0.0105(14) 0.0011(12) 0.0051(12)
C12 0.0178(14) 0.0178(15) 0.0153(15) 0.0052(13) -0.0023(12) 0.0060(12)
C13 0.0185(14) 0.0210(16) 0.0153(15) 0.0045(13) -0.0050(12) 0.0081(12)
C14 0.0215(15) 0.0195(16) 0.0238(17) 0.0058(14) -0.0040(13) 0.0060(12)
C15 0.0287(16) 0.0159(16) 0.0323(19) 0.0016(14) -0.0062(14) 0.0097(13)
C16 0.0278(16) 0.0212(17) 0.0311(19) -0.0040(15) -0.0040(14) 0.0133(13)
C17 0.0215(15) 0.0253(17) 0.0180(16) -0.0005(13) -0.0013(12) 0.0132(13)
C18 0.0222(15) 0.0207(16) 0.0203(16) 0.0044(13) 0.0037(12) 0.0124(12)
C19 0.0153(14) 0.0256(17) 0.0239(17) 0.0008(14) -0.0025(12) 0.0086(12)
C20 0.0231(15) 0.0254(17) 0.0171(16) 0.0003(13) -0.0043(12) 0.0134(13)
C21 0.0217(14) 0.0190(15) 0.0158(15) 0.0019(12) 0.0004(12) 0.0136(12)
C22 0.0180(14) 0.0155(14) 0.0147(15) 0.0016(12) 0.0020(11) 0.0103(11)
C23 0.0294(16) 0.0246(16) 0.0120(15) 0.0021(13) -0.0018(12) 0.0188(13)
C24 0.0286(16) 0.0226(16) 0.0173(16) 0.0080(13) 0.0071(13) 0.0153(13)
C25 0.0251(15) 0.0167(15) 0.0157(15) 0.0041(12) 0.0055(12) 0.0131(12)
C26 0.0202(14) 0.0145(14) 0.0135(14) 0.0020(12) 0.0023(11) 0.0113(11)
C27 0.0239(15) 0.0214(16) 0.0188(16) 0.0059(13) 0.0081(12) 0.0126(12)
C28 0.0183(14) 0.0200(16) 0.0219(16) 0.0049(13) 0.0059(12) 0.0098(12)
C29 0.0183(14) 0.0139(14) 0.0199(16) 0.0029(12) 0.0041(12) 0.0080(11)
C30 0.0193(14) 0.0151(14) 0.0167(15) 0.0024(12) 0.0031(12) 0.0084(11)
C31 0.0179(14) 0.0233(16) 0.0254(17) 0.0058(14) 0.0033(12) 0.0101(12)
C32 0.0149(14) 0.0309(18) 0.0291(18) 0.0029(15) -0.0041(13) 0.0098(13)
C33 0.0231(15) 0.0257(17) 0.0172(16) 0.0053(14) -0.0060(12) 0.0108(13)
C34 0.0244(15) 0.0176(15) 0.0148(15) 0.0021(12) 0.0018(12) 0.0109(12)
C35 0.043(2) 0.033(2) 0.050(3) 0.0053(19) -0.011(2) 0.0234(18)
C36 0.038(2) 0.046(3) 0.110(4) 0.036(3) 0.012(2) 0.0176(19)
N1 0.0143(11) 0.0150(12) 0.0136(12) 0.0034(10) -0.0011(9) 0.0079(9)
N2 0.0149(11) 0.0172(12) 0.0129(12) 0.0043(10) -0.0006(9) 0.0064(9)
N3 0.0179(11) 0.0194(13) 0.0126(12) 0.0013(10) -0.0017(10) 0.0096(10)
N4 0.0167(11) 0.0139(12) 0.0153(12) 0.0022(10) 0.0011(9) 0.0086(9)
N5 0.0137(11) 0.0161(12) 0.0138(12) 0.0016(10) -0.0003(9) 0.0092(9)
N6 0.0188(12) 0.0139(12) 0.0152(13) 0.0027(10) 0.0021(10) 0.0099(9)
N8 0.056(2) 0.057(2) 0.0361(19) 0.0031(17) -0.0039(17) 0.0380(19)
F1 0.0447(11) 0.0238(10) 0.0417(12) 0.0136(9) 0.0177(9) 0.0144(8)
F2 0.0285(9) 0.0256(10) 0.0349(11) -0.0004(9) 0.0061(8) 0.0098(8)
F3 0.0371(11) 0.0681(15) 0.0282(11) 0.0059(11) -0.0060(9) 0.0308(10)
F4 0.0249(9) 0.0423(12) 0.0289(11) 0.0108(9) 0.0095(8) 0.0123(8)
F5 0.0312(10) 0.0354(11) 0.0234(10) 0.0095(9) 0.0089(8) 0.0132(8)
F6 0.1043(19) 0.0545(15) 0.0793(18) 0.0371(14) 0.0715(16) 0.0555(14)
F7 0.0360(11) 0.0411(12) 0.0475(13) 0.0046(11) -0.0152(10) 0.0030(9)
F8 0.0333(10) 0.0374(12) 0.0420(12) 0.0161(10) -0.0122(9) 0.0069(9)
Fe1 0.01312(19) 0.0132(2) 0.0105(2) 0.00300(16) 0.00104(15) 0.00684(15)
Br1 0.03142(18) 0.02618(18) 0.02290(18) 0.00237(14) 0.00745(13) 0.01733(14)
Br2 0.02489(16) 0.02331(17) 0.01500(16) 0.00662(13) 0.00190(12) 0.01187(12)
B1 0.0207(17) 0.0248(19) 0.0216(19) 0.0062(16) 0.0016(14) 0.0116(14)
B2 0.0239(17) 0.0254(19) 0.0240(19) 0.0042(16) 0.0024(15) 0.0100(15)
C37 0.0300(18) 0.045(2) 0.0303(19) 0.0041(18) 0.0051(15) 0.0220(17)
C38 0.0338(19) 0.041(2) 0.025(2) 0.0025(18) 0.0051(17) 0.0184(17)
N9 0.0468(19) 0.055(2) 0.057(2) 0.0208(19) 0.0149(17) 0.0247(17)

loop_
_atom_type_symbol
_atom_type_description
_atom_type_scat_dispersion_real
_atom_type_scat_dispersion_imag
_atom_type_scat_source
C C 0.0033 0.0016 'International Tables Vol C Tables 4.2.6.8 and 6.1.1.4'
N N 0.0061 0.0033 'International Tables Vol C Tables 4.2.6.8 and 6.1.1.4'
F F 0.0171 0.0103 'International Tables Vol C Tables 4.2.6.8 and 6.1.1.4'
Fe Fe 0.3463 0.8444 'International Tables Vol C Tables 4.2.6.8 and 6.1.1.4'
Br Br -0.2901 2.4595 'International Tables Vol C Tables 4.2.6.8 and 6.1.1.4'
B B 0.0013 0.0007 'International Tables Vol C Tables 4.2.6.8 and 6.1.1.4'
H H 0.0000 0.0000 'International Tables Vol C Tables 4.2.6.8 and 6.1.1.4'

loop_
_geom_angle_atom_site_label_1
_geom_angle_atom_site_label_2
_geom_angle_atom_site_label_3
_geom_angle
N1 C1 C2 122.3(3)
N1 C1 H1 118.9
C2 C1 H1 118.9
C3 C2 C1 120.5(3)
C3 C2 H2 119.7
C1 C2 H2 119.7
C2 C3 C4 119.7(3)
C2 C3 H3 120.1
C4 C3 H3 120.1
C5 C4 C3 116.1(3)
C5 C4 C6 117.3(3)
C3 C4 C6 126.6(3)
N1 C5 C4 124.8(3)
N1 C5 C9 115.3(2)
C4 C5 C9 119.9(3)
C7 C6 C4 122.5(3)
C7 C6 H6 118.8
C4 C6 H6 118.8
C6 C7 C8 120.9(3)
C6 C7 H7 119.5
C8 C7 H7 119.5
C9 C8 C10 116.0(3)
C9 C8 C7 116.8(3)
C10 C8 C7 127.3(3)
N2 C9 C8 123.4(3)
N2 C9 C5 114.0(2)
C8 C9 C5 122.6(3)
C11 C10 C8 120.3(3)
C11 C10 H10 119.9
C8 C10 H10 119.9
C10 C11 C12 120.6(3)
C10 C11 H11 119.7
C12 C11 H11 119.7
N2 C12 C11 119.5(3)
N2 C12 C13 111.0(2)
C11 C12 C13 129.5(3)
C14 C13 N3 122.4(3)
C14 C13 C12 122.9(3)
N3 C13 C12 114.6(2)
C13 C14 C15 119.4(3)
C13 C14 H14 120.3
C15 C14 H14 120.3
C16 C15 C14 118.6(3)
C16 C15 H15 120.7
C14 C15 H15 120.7
C15 C16 C17 119.3(3)
C15 C16 H16 120.3
C17 C16 H16 120.3
N3 C17 C16 123.9(3)
N3 C17 Br1 120.8(2)
C16 C17 Br1 115.3(2)
N4 C18 C19 122.8(3)
N4 C18 H18 118.6
C19 C18 H18 118.6
C20 C19 C18 120.2(3)
C20 C19 H19 119.9
C18 C19 H19 119.9
C19 C20 C21 119.2(3)
C19 C20 H20 120.4
C21 C20 H20 120.4
C22 C21 C20 116.6(3)
C22 C21 C23 117.5(2)
C20 C21 C23 126.0(3)
N4 C22 C21 124.7(2)
N4 C22 C26 115.6(2)
C21 C22 C26 119.7(2)
C24 C23 C21 122.0(3)
C24 C23 H23 119.0
C21 C23 H23 119.0
C23 C24 C25 121.5(3)
C23 C24 H24 119.3
C25 C24 H24 119.3
C26 C25 C27 116.4(3)
C26 C25 C24 116.6(2)
C27 C25 C24 127.1(3)
N5 C26 C25 123.3(2)
N5 C26 C22 113.9(2)
C25 C26 C22 122.8(3)
C28 C27 C25 120.2(3)
C28 C27 H27 119.9
C25 C27 H27 119.9
C27 C28 C29 119.9(3)
C27 C28 H28 120.0
C29 C28 H28 120.0
N5 C29 C28 120.4(3)
N5 C29 C30 111.4(2)
C28 C29 C30 128.2(2)
N6 C30 C31 122.7(3)
N6 C30 C29 114.4(2)
C31 C30 C29 122.9(3)
C32 C31 C30 119.2(3)
C32 C31 H31 120.4
C30 C31 H31 120.4
C33 C32 C31 119.4(3)
C33 C32 H32 120.3
C31 C32 H32 120.3
C32 C33 C34 118.0(3)
C32 C33 H33 121.0
C34 C33 H33 121.0
N6 C34 C33 124.9(3)
N6 C34 Br2 118.9(2)
C33 C34 Br2 116.2(2)
N8 C35 C36 178.1(4)
C35 C36 H36A 109.5
C35 C36 H36B 109.5
H36A C36 H36B 109.5
C35 C36 H36C 109.5
H36A C36 H36C 109.5
H36B C36 H36C 109.5
C1 N1 C5 116.5(2)
C1 N1 Fe1 131.74(19)
C5 N1 Fe1 111.74(18)
C12 N2 C9 120.2(2)
C12 N2 Fe1 122.2(2)
C9 N2 Fe1 117.04(18)
C17 N3 C13 116.3(2)
C17 N3 Fe1 131.0(2)
C13 N3 Fe1 112.78(18)
C18 N4 C22 116.5(2)
C18 N4 Fe1 132.1(2)
C22 N4 Fe1 111.40(17)
C29 N5 C26 119.7(2)
C29 N5 Fe1 122.64(19)
C26 N5 Fe1 117.28(17)
C34 N6 C30 115.7(2)
C34 N6 Fe1 131.91(19)
C30 N6 Fe1 112.38(18)
N5 Fe1 N2 169.61(10)
N5 Fe1 N1 91.20(9)
N2 Fe1 N1 81.59(10)
N5 Fe1 N4 81.74(9)
N2 Fe1 N4 91.07(9)
N1 Fe1 N4 92.59(9)
N5 Fe1 N3 108.39(9)
N2 Fe1 N3 79.01(10)
N1 Fe1 N3 160.41(9)
N4 Fe1 N3 90.47(9)
N5 Fe1 N6 78.61(9)
N2 Fe1 N6 108.82(9)
N1 Fe1 N6 90.96(9)
N4 Fe1 N6 160.10(9)
N3 Fe1 N6 92.71(9)
F1 B1 F4 110.1(3)
F1 B1 F2 108.6(3)
F4 B1 F2 109.9(2)
F1 B1 F3 110.2(3)
F4 B1 F3 109.1(3)
F2 B1 F3 109.0(3)
F6 B2 F7 109.8(3)
F6 B2 F8 109.5(3)
F7 B2 F8 108.9(3)
F6 B2 F5 109.4(3)
F7 B2 F5 109.0(3)
F8 B2 F5 110.3(3)
N9 C37 C38 179.1(4)
C37 C38 8CII 109(2)
C37 C38 8AII 111(3)
8CII C38 8AII 113(3)
C37 C38 8BII 108(2)
8CII C38 8BII 107(4)
8AII C38 8BII 108(3)

loop_
_geom_bond_atom_site_label_1
_geom_bond_atom_site_label_2
_geom_bond_distance
C1 N1 1.343(4)
C1 C2 1.392(4)
C1 H1 0.9300
C2 C3 1.361(4)
C2 H2 0.9300
C3 C4 1.408(4)
C3 H3 0.9300
C4 C5 1.398(4)
C4 C6 1.429(4)
C5 N1 1.367(3)
C5 C9 1.408(4)
C6 C7 1.361(4)
C6 H6 0.9300
C7 C8 1.425(4)
C7 H7 0.9300
C8 C9 1.399(4)
C8 C10 1.408(4)
C9 N2 1.350(4)
C10 C11 1.370(4)
C10 H10 0.9300
C11 C12 1.404(4)
C11 H11 0.9300
C12 N2 1.340(4)
C12 C13 1.449(4)
C13 C14 1.380(4)
C13 N3 1.381(4)
C14 C15 1.381(4)
C14 H14 0.9300
C15 C16 1.368(5)
C15 H15 0.9300
C16 C17 1.386(4)
C16 H16 0.9300
C17 N3 1.329(4)
C17 Br1 1.879(3)
C18 N4 1.329(3)
C18 C19 1.403(4)
C18 H18 0.9300
C19 C20 1.370(4)
C19 H19 0.9300
C20 C21 1.404(4)
C20 H20 0.9300
C21 C22 1.401(4)
C21 C23 1.437(4)
C22 N4 1.369(3)
C22 C26 1.411(4)
C23 C24 1.353(4)
C23 H23 0.9300
C24 C25 1.432(4)
C24 H24 0.9300
C25 C26 1.394(4)
C25 C27 1.407(4)
C26 N5 1.352(3)
C27 C28 1.372(4)
C27 H27 0.9300
C28 C29 1.403(4)
C28 H28 0.9300
C29 N5 1.336(3)
C29 C30 1.459(4)
C30 N6 1.378(3)
C30 C31 1.383(4)
C31 C32 1.378(4)
C31 H31 0.9300
C32 C33 1.372(4)
C32 H32 0.9300
C33 C34 1.394(4)
C33 H33 0.9300
C34 N6 1.329(4)
C34 Br2 1.888(3)
C35 N8 1.135(5)
C35 C36 1.450(6)
C36 H36A 0.9600
C36 H36B 0.9600
C36 H36C 0.9600
N1 Fe1 2.001(2)
N2 Fe1 1.886(2)
N3 Fe1 2.047(2)
N4 Fe1 2.009(2)
N5 Fe1 1.885(2)
N6 Fe1 2.077(2)
F1 B1 1.377(4)
F2 B1 1.389(4)
F3 B1 1.390(4)
F4 B1 1.387(4)
F5 B2 1.392(4)
F6 B2 1.365(4)
F7 B2 1.380(4)
F8 B2 1.382(4)
C37 N9 1.143(5)
C37 C38 1.440(5)
C38 8CII 0.92(4)
C38 8AII 0.90(4)
C38 8BII 0.95(4)

loop_
_geom_torsion_atom_site_label_1
_geom_torsion_atom_site_label_2
_geom_torsion_atom_site_label_3
_geom_torsion_atom_site_label_4
_geom_torsion
N1 C1 C2 C3 0.4(4)
C1 C2 C3 C4 1.1(4)
C2 C3 C4 C5 0.1(4)
C2 C3 C4 C6 178.0(3)
C3 C4 C5 N1 -2.9(4)
C6 C4 C5 N1 178.9(2)
C3 C4 C5 C9 178.3(2)
C6 C4 C5 C9 0.1(4)
C5 C4 C6 C7 0.1(4)
C3 C4 C6 C7 -177.9(3)
C4 C6 C7 C8 -0.1(4)
C6 C7 C8 C9 0.0(4)
C6 C7 C8 C10 -179.6(3)
C10 C8 C9 N2 -0.3(4)
C7 C8 C9 N2 -179.9(3)
C10 C8 C9 C5 179.8(3)
C7 C8 C9 C5 0.2(4)
N1 C5 C9 N2 0.9(3)
C4 C5 C9 N2 179.9(2)
N1 C5 C9 C8 -179.2(2)
C4 C5 C9 C8 -0.3(4)
C9 C8 C10 C11 -1.8(4)
C7 C8 C10 C11 177.8(3)
C8 C10 C11 C12 1.0(4)
C10 C11 C12 N2 2.0(4)
C10 C11 C12 C13 -179.4(3)
N2 C12 C13 C14 176.6(3)
C11 C12 C13 C14 -2.1(5)
N2 C12 C13 N3 -1.6(3)
C11 C12 C13 N3 179.7(3)
N3 C13 C14 C15 2.5(4)
C12 C13 C14 C15 -175.6(3)
C13 C14 C15 C16 -1.4(4)
C14 C15 C16 C17 -0.5(4)
C15 C16 C17 N3 1.4(5)
C15 C16 C17 Br1 -179.2(2)
N4 C18 C19 C20 0.2(5)
C18 C19 C20 C21 -0.6(4)
C19 C20 C21 C22 1.1(4)
C19 C20 C21 C23 -177.7(3)
C20 C21 C22 N4 -1.3(4)
C23 C21 C22 N4 177.6(3)
C20 C21 C22 C26 178.9(3)
C23 C21 C22 C26 -2.2(4)
C22 C21 C23 C24 0.1(4)
C20 C21 C23 C24 178.8(3)
C21 C23 C24 C25 1.3(4)
C23 C24 C25 C26 -0.4(4)
C23 C24 C25 C27 179.1(3)
C27 C25 C26 N5 0.3(4)
C24 C25 C26 N5 179.8(3)
C27 C25 C26 C22 178.7(3)
C24 C25 C26 C22 -1.8(4)
N4 C22 C26 N5 1.9(4)
C21 C22 C26 N5 -178.3(2)
N4 C22 C26 C25 -176.6(2)
C21 C22 C26 C25 3.2(4)
C26 C25 C27 C28 -0.8(4)
C24 C25 C27 C28 179.8(3)
C25 C27 C28 C29 -0.5(4)
C27 C28 C29 N5 2.4(4)
C27 C28 C29 C30 -179.0(3)
N5 C29 C30 N6 1.4(3)
C28 C29 C30 N6 -177.3(3)
N5 C29 C30 C31 -178.9(3)
C28 C29 C30 C31 2.4(5)
N6 C30 C31 C32 2.2(4)
C29 C30 C31 C32 -177.5(3)
C30 C31 C32 C33 1.0(5)
C31 C32 C33 C34 -1.6(5)
C32 C33 C34 N6 -0.9(5)
C32 C33 C34 Br2 178.8(2)
C2 C1 N1 C5 -3.0(4)
C2 C1 N1 Fe1 176.9(2)
C4 C5 N1 C1 4.3(4)
C9 C5 N1 C1 -176.8(2)
C4 C5 N1 Fe1 -175.6(2)
C9 C5 N1 Fe1 3.3(3)
C11 C12 N2 C9 -4.1(4)
C13 C12 N2 C9 177.0(2)
C11 C12 N2 Fe1 -175.28(19)
C13 C12 N2 Fe1 5.9(3)
C8 C9 N2 C12 3.3(4)
C5 C9 N2 C12 -176.8(2)
C8 C9 N2 Fe1 175.0(2)
C5 C9 N2 Fe1 -5.2(3)
C16 C17 N3 C13 -0.4(4)
Br1 C17 N3 C13 -179.76(19)
C16 C17 N3 Fe1 178.7(2)
Br1 C17 N3 Fe1 -0.7(4)
C14 C13 N3 C17 -1.6(4)
C12 C13 N3 C17 176.6(2)
C14 C13 N3 Fe1 179.2(2)
C12 C13 N3 Fe1 -2.6(3)
C19 C18 N4 C22 -0.3(4)
C19 C18 N4 Fe1 179.9(2)
C21 C22 N4 C18 0.9(4)
C26 C22 N4 C18 -179.3(2)
C21 C22 N4 Fe1 -179.3(2)
C26 C22 N4 Fe1 0.5(3)
C28 C29 N5 C26 -2.8(4)
C30 C29 N5 C26 178.3(2)
C28 C29 N5 Fe1 -175.9(2)
C30 C29 N5 Fe1 5.3(3)
C25 C26 N5 C29 1.5(4)
C22 C26 N5 C29 -177.0(2)
C25 C26 N5 Fe1 174.9(2)
C22 C26 N5 Fe1 -3.6(3)
C33 C34 N6 C30 3.8(4)
Br2 C34 N6 C30 -175.80(19)
C33 C34 N6 Fe1 -174.2(2)
Br2 C34 N6 Fe1 6.2(4)
C31 C30 N6 C34 -4.5(4)
C29 C30 N6 C34 175.3(2)
C31 C30 N6 Fe1 173.9(2)
C29 C30 N6 Fe1 -6.4(3)
C29 N5 Fe1 N2 129.6(5)
C26 N5 Fe1 N2 -43.6(6)
C29 N5 Fe1 N1 83.8(2)
C26 N5 Fe1 N1 -89.4(2)
C29 N5 Fe1 N4 176.2(2)
C26 N5 Fe1 N4 3.03(19)
C29 N5 Fe1 N3 -96.0(2)
C26 N5 Fe1 N3 90.8(2)
C29 N5 Fe1 N6 -7.0(2)
C26 N5 Fe1 N6 179.9(2)
C12 N2 Fe1 N5 130.5(5)
C9 N2 Fe1 N5 -41.0(6)
C12 N2 Fe1 N1 176.9(2)
C9 N2 Fe1 N1 5.49(19)
C12 N2 Fe1 N4 84.5(2)
C9 N2 Fe1 N4 -87.0(2)
C12 N2 Fe1 N3 -5.8(2)
C9 N2 Fe1 N3 -177.3(2)
C12 N2 Fe1 N6 -94.9(2)
C9 N2 Fe1 N6 93.6(2)
